data_4306321
loop_
_publ_author_name
'Bradley T. Loughrey'
'Peter C. Healy'
'Peter G. Parsons'
'Michael L. Williams'

_publ_contact_author_address
;
Eskitis Institute for Cell and Molecular Therapies
Griffith University
Nathan, BRISBANE 4111, Australia
;
_publ_contact_author_email P.Healy@griffith.edu.au
_publ_contact_author_fax '617 3875 6572'
_publ_contact_author_name 'Prof. Peter Healy'
_publ_contact_author_phone '617 3875 7442'
_publ_section_title
;
Selective Cytotoxic Ru(II) Arene Cp* Complex Salts [R-PhRuCp*]+X- for X =
BF4-, PF6-, and BPh4-
;
_journal_name_full 'Inorganic Chemistry'
_journal_page_first 8589
_journal_page_last 8591
_journal_paper_doi 10.1021/ic801159f
_journal_volume 47
_journal_year 2008
_chemical_compound_source 'see text'
_chemical_formula_moiety 'C20 H27 O Ru, C24 H20 B'
_chemical_formula_sum 'C44 H47 B O Ru'
_chemical_formula_weight 703.70
_chemical_name_systematic
;
[(\n^5^-pentamethylcyclopentadienyl)(\n^6^-butyrophenone)]
ruthenium(II) tetraphenylborate
;
_space_group_IT_number 61
_symmetry_cell_setting orthorhombic
_symmetry_Int_Tables_number 61
_symmetry_space_group_name_Hall '-P 2ac 2ab'
_symmetry_space_group_name_H-M 'P b c a'
_atom_sites_solution_hydrogens geom
_atom_sites_solution_primary direct
_atom_sites_solution_secondary difmap
_cell_angle_alpha 90
_cell_angle_beta 90
_cell_angle_gamma 90
_cell_formula_units_Z 8
_cell_length_a 19.0039(4)
_cell_length_b 16.5361(3)
_cell_length_c 22.5153(4)
_cell_measurement_reflns_used 14937
_cell_measurement_temperature 223
_cell_measurement_theta_max 32.4629
_cell_measurement_theta_min 2.8243
_cell_volume 7075.4(2)
_computing_cell_refinement 'CrysAlis RED (Oxford Diffraction, 2007)'
_computing_data_collection 'CrysAlis CCD (Oxford Diffraction, 2007)'
_computing_data_reduction 'CrysAlis RED'
_computing_molecular_graphics 'ORTEP-3 for Windows (Farrugia, 1997)'
_computing_publication_material 'PLATON (Spek, 2003)'
_computing_structure_refinement 'SHELXL-97 (Sheldrick, 2008)'
_computing_structure_solution 'SIR-97 (Altomare et al., 1999)'
_diffrn_ambient_temperature 223
_diffrn_detector_area_resol_mean 16.0774
_diffrn_measured_fraction_theta_full 0.974
_diffrn_measured_fraction_theta_max 0.974
_diffrn_measurement_device_type 'Oxford-Diffraction GEMINI S Ultra'
_diffrn_measurement_method '\w and \f'
_diffrn_radiation_monochromator graphite
_diffrn_radiation_probe x-ray
_diffrn_radiation_source 'Enhance (Mo) X-ray Source'
_diffrn_radiation_type MoK\a
_diffrn_radiation_wavelength 0.71070
_diffrn_reflns_av_R_equivalents 0.0221
_diffrn_reflns_av_sigmaI/netI 0.0213
_diffrn_reflns_limit_h_max 21
_diffrn_reflns_limit_h_min -22
_diffrn_reflns_limit_k_max 19
_diffrn_reflns_limit_k_min -18
_diffrn_reflns_limit_l_max 26
_diffrn_reflns_limit_l_min -26
_diffrn_reflns_number 20329
_diffrn_reflns_reduction_process
;
;
_diffrn_reflns_theta_full 25.00
_diffrn_reflns_theta_max 25.00
_diffrn_reflns_theta_min 2.83
_diffrn_standards_decay_% 0
_diffrn_standards_number 0
_exptl_absorpt_coefficient_mu 0.477
_exptl_absorpt_correction_T_max 0.928
_exptl_absorpt_correction_T_min 0.851
_exptl_absorpt_correction_type multi-scan
_exptl_absorpt_process_details
;
CrysAlis RED (Oxford Diffraction, 2007)
Empirical absorption correction using spherical harmonics,
 implemented in SCALE3 ABSPACK scaling algorithm.
;
_exptl_crystal_colour colourless
_exptl_crystal_density_diffrn 1.321
_exptl_crystal_density_method 'not measured'
_exptl_crystal_description plate
_exptl_crystal_F_000 2944
_exptl_crystal_size_max 0.350
_exptl_crystal_size_mid 0.230
_exptl_crystal_size_min 0.160
_refine_diff_density_max 0.421
_refine_diff_density_min -0.536
_refine_diff_density_rms 0.052
_refine_ls_extinction_method none
_refine_ls_goodness_of_fit_ref 1.047
_refine_ls_hydrogen_treatment constr
_refine_ls_matrix_type full
_refine_ls_number_parameters 424
_refine_ls_number_reflns 6067
_refine_ls_number_restraints 0
_refine_ls_restrained_S_all 1.047
_refine_ls_R_factor_all 0.0437
_refine_ls_R_factor_gt 0.0285
_refine_ls_shift/su_max 0.004
_refine_ls_shift/su_mean 0.000
_refine_ls_structure_factor_coef Fsqd
_refine_ls_weighting_details 'calc w=1/[\s^2^(Fo^2^)+(0.0361P)^2^+4.3524P] where P=(Fo^2^+2Fc^2^)/3'
_refine_ls_weighting_scheme calc
_refine_ls_wR_factor_gt 0.0701
_refine_ls_wR_factor_ref 0.0743
_reflns_number_gt 4712
_reflns_number_total 6067
_reflns_threshold_expression I>2\s(I)
_cod_data_source_file ic801159f_si_002.cif
_cod_data_source_block 2c_987mw17_BL-91
_cod_depositor_comments
;
The following automatic conversions were performed:
'_symmetry_cell_setting' value 'Orthorhombic' changed to 'orthorhombic'
according to '/home/saulius/struct/CIF-dictionaries/cif_core.dic'
dictionary named 'cif_core.dic' version 2.4.1 from 2010-06-29.

Automatic conversion script
Id: cif_fix_enum 1527 2010-12-29 10:47:43Z saulius 
;
_cod_database_code 4306321

loop_
_symmetry_equiv_pos_site_id
_symmetry_equiv_pos_as_xyz
1 x,y,z
2 1/2-x,-y,1/2+z
3 1/2+x,1/2-y,-z
4 -x,1/2+y,1/2-z
5 -x,-y,-z
6 1/2+x,y,1/2-z
7 1/2-x,1/2+y,z
8 x,1/2-y,1/2+z

loop_
_atom_site_aniso_label
_atom_site_aniso_U_11
_atom_site_aniso_U_22
_atom_site_aniso_U_33
_atom_site_aniso_U_23
_atom_site_aniso_U_13
_atom_site_aniso_U_12
Ru 0.0256(1) 0.0249(1) 0.0199(1) -0.0020(1) -0.0013(1) -0.0007(1)
O17 0.0492(13) 0.120(2) 0.0408(12) 0.0273(13) -0.0022(11) -0.0120(13)
C1 0.0317(12) 0.0291(12) 0.0277(12) -0.0078(10) 0.0002(11) 0.0004(11)
C2 0.0319(12) 0.0206(11) 0.0344(12) -0.0051(10) 0.0038(12) 0.0008(10)
C3 0.0295(12) 0.0248(12) 0.0294(12) 0.0007(10) 0.0015(11) 0.0037(10)
C4 0.0269(12) 0.0295(12) 0.0284(12) -0.0005(10) -0.0001(10) 0.0034(10)
C5 0.0323(13) 0.0310(13) 0.0238(11) -0.0041(10) 0.0021(10) 0.0040(11)
C6 0.0447(16) 0.0491(16) 0.0357(14) -0.0146(13) -0.0069(13) -0.0013(14)
C7 0.0417(15) 0.0349(14) 0.0524(17) -0.0016(13) 0.0065(14) -0.0072(13)
C8 0.0474(16) 0.0430(15) 0.0348(14) 0.0104(12) -0.0027(13) -0.0004(13)
C9 0.0289(13) 0.0483(16) 0.0402(15) 0.0051(13) -0.0027(12) -0.0036(12)
C10 0.0423(15) 0.0555(17) 0.0272(13) -0.0003(12) 0.0066(12) -0.0002(14)
C11 0.0308(13) 0.0317(13) 0.0353(13) 0.0013(11) -0.0017(11) 0.0065(11)
C12 0.0298(13) 0.0394(14) 0.0347(13) -0.0020(12) 0.0027(11) 0.0071(12)
C13 0.0449(15) 0.0434(15) 0.0255(12) -0.0065(12) 0.0042(12) 0.0123(13)
C14 0.0492(16) 0.0369(14) 0.0332(13) -0.0140(11) -0.0080(13) 0.0082(13)
C15 0.0448(15) 0.0264(13) 0.0515(17) -0.0079(13) -0.0097(14) -0.0024(12)
C16 0.0415(15) 0.0267(12) 0.0431(15) 0.0055(11) -0.0029(13) 0.0008(11)
C17 0.0378(15) 0.0550(18) 0.0383(15) 0.0127(14) -0.0039(13) 0.0030(14)
C18 0.0440(16) 0.065(2) 0.0442(16) 0.0118(15) -0.0094(14) -0.0063(16)
C19 0.059(2) 0.072(2) 0.062(2) 0.0127(19) -0.0233(18) -0.0124(18)
C20 0.066(2) 0.080(3) 0.074(2) 0.016(2) -0.014(2) 0.011(2)
C21 0.0360(13) 0.0296(13) 0.0182(11) -0.0009(10) 0.0022(10) -0.0025(10)
C22 0.0381(14) 0.0330(13) 0.0298(12) 0.0027(11) 0.0043(12) -0.0004(11)
C23 0.0399(15) 0.0514(17) 0.0312(13) 0.0022(13) 0.0051(12) 0.0089(14)
C24 0.066(2) 0.0352(16) 0.0294(13) 0.0015(12) 0.0063(13) 0.0186(14)
C25 0.0592(18) 0.0264(13) 0.0249(12) -0.0005(10) 0.0010(12) 0.0001(12)
C26 0.0413(14) 0.0294(13) 0.0245(11) -0.0020(10) -0.0001(11) -0.0015(11)
C27 0.0330(13) 0.0234(12) 0.0331(13) -0.0044(10) -0.0006(11) -0.0036(11)
C28 0.0377(15) 0.0332(14) 0.0378(14) -0.0027(11) 0.0041(12) -0.0005(12)
C29 0.0521(17) 0.0329(14) 0.0456(16) -0.0050(13) 0.0174(14) -0.0099(13)
C30 0.0337(15) 0.0441(16) 0.0629(19) -0.0165(15) 0.0110(15) -0.0128(14)
C31 0.0326(15) 0.0489(17) 0.064(2) -0.0084(16) -0.0122(14) 0.0070(13)
C32 0.0383(15) 0.0347(14) 0.0416(15) -0.0002(12) -0.0020(12) -0.0003(12)
C33 0.0331(13) 0.0249(12) 0.0308(13) 0.0022(10) 0.0019(11) 0.0043(11)
C34 0.0450(15) 0.0347(14) 0.0358(14) 0.0008(11) -0.0004(12) 0.0055(12)
C35 0.0564(18) 0.0463(16) 0.0328(14) -0.0057(13) -0.0073(14) 0.0195(15)
C36 0.071(2) 0.0538(18) 0.0303(14) 0.0092(14) 0.0100(15) 0.0286(17)
C37 0.061(2) 0.0512(17) 0.0419(16) 0.0117(14) 0.0182(16) 0.0063(16)
C38 0.0443(15) 0.0398(14) 0.0354(14) 0.0047(12) 0.0053(13) 0.0028(13)
C39 0.0265(12) 0.0309(13) 0.0311(12) -0.0014(11) 0.0089(11) -0.0034(11)
C40 0.0409(14) 0.0333(13) 0.0308(13) -0.0004(11) 0.0063(12) -0.0036(12)
C41 0.0407(15) 0.0536(18) 0.0335(14) -0.0115(13) 0.0070(12) -0.0078(14)
C42 0.0368(15) 0.0407(15) 0.0519(17) -0.0224(14) 0.0168(13) -0.0134(13)
C43 0.0379(14) 0.0288(14) 0.0613(18) -0.0055(13) 0.0137(14) -0.0028(12)
C44 0.0330(13) 0.0312(13) 0.0432(15) 0.0001(12) 0.0048(12) 0.0004(11)
B 0.0320(15) 0.0252(14) 0.0277(14) 0.0019(11) 0.0005(12) -0.0014(12)

loop_
_atom_site_label
_atom_site_type_symbol
_atom_site_thermal_displace_type
_atom_site_fract_x
_atom_site_fract_y
_atom_site_fract_z
_atom_site_occupancy
_atom_site_U_iso_or_equiv
_atom_site_calc_flag
_atom_site_refinement_flags
Ru Ru Uani 1.12322(1) 0.28185(1) 0.13522(1) 1.000 0.0235(1) . .
O17 O Uani 1.05170(11) 0.38726(17) -0.00281(9) 1.000 0.0700(9) . .
C1 C Uani 1.12586(13) 0.17929(14) 0.07360(10) 1.000 0.0295(7) . .
C2 C Uani 1.11896(12) 0.15043(14) 0.13322(10) 1.000 0.0290(7) . .
C3 C Uani 1.17935(12) 0.17509(14) 0.16593(10) 1.000 0.0279(7) . .
C4 C Uani 1.22345(12) 0.22083(14) 0.12664(10) 1.000 0.0283(7) . .
C5 C Uani 1.19011(12) 0.22364(14) 0.06963(10) 1.000 0.0290(7) . .
C6 C Uani 1.07739(15) 0.16091(17) 0.02330(12) 1.000 0.0432(9) . .
C7 C Uani 1.05930(15) 0.10071(17) 0.15661(13) 1.000 0.0430(9) . .
C8 C Uani 1.19655(15) 0.15441(17) 0.22886(12) 1.000 0.0417(9) . .
C9 C Uani 1.29255(13) 0.25809(18) 0.14293(12) 1.000 0.0391(8) . .
C10 C Uani 1.21819(14) 0.26283(18) 0.01470(11) 1.000 0.0417(9) . .
C11 C Uani 1.04854(13) 0.37094(15) 0.10036(11) 1.000 0.0326(8) . .
C12 C Uani 1.01705(13) 0.33268(16) 0.14972(11) 1.000 0.0346(8) . .
C13 C Uani 1.05180(14) 0.32992(16) 0.20460(11) 1.000 0.0379(8) . .
C14 C Uani 1.11802(15) 0.36647(16) 0.21081(11) 1.000 0.0398(8) . .
C15 C Uani 1.14922(15) 0.40629(16) 0.16294(13) 1.000 0.0409(9) . .
C16 C Uani 1.11525(14) 0.40795(15) 0.10714(12) 1.000 0.0371(8) . .
C17 C Uani 1.01717(15) 0.36532(18) 0.03901(12) 1.000 0.0437(9) . .
C18 C Uani 0.94425(16) 0.3309(2) 0.03313(13) 1.000 0.0511(10) . .
C19 C Uani 0.92024(18) 0.3223(2) -0.03137(15) 1.000 0.0643(12) . .
C20 C Uani 0.9051(2) 0.4019(2) -0.05863(17) 1.000 0.0733(14) . .
C21 C Uani 0.85362(13) -0.08248(14) 0.13194(10) 1.000 0.0279(7) . .
C22 C Uani 0.92722(14) -0.08364(15) 0.13540(11) 1.000 0.0336(8) . .
C23 C Uani 0.96566(14) -0.15454(18) 0.14009(11) 1.000 0.0408(9) . .
C24 C Uani 0.93170(17) -0.22820(16) 0.14104(11) 1.000 0.0435(10) . .
C25 C Uani 0.85977(16) -0.22963(15) 0.13604(11) 1.000 0.0368(8) . .
C26 C Uani 0.82177(14) -0.15849(15) 0.13125(10) 1.000 0.0317(7) . .
C27 C Uani 0.72738(13) -0.00519(14) 0.14470(10) 1.000 0.0298(7) . .
C28 C Uani 0.70931(13) -0.04639(16) 0.19696(12) 1.000 0.0362(8) . .
C29 C Uani 0.64162(16) -0.04838(16) 0.21937(13) 1.000 0.0435(9) . .
C30 C Uani 0.58803(14) -0.00880(18) 0.19018(14) 1.000 0.0469(10) . .
C31 C Uani 0.60356(15) 0.03245(19) 0.13933(14) 1.000 0.0485(10) . .
C32 C Uani 0.67146(14) 0.03446(16) 0.11699(12) 1.000 0.0382(8) . .
C33 C Uani 0.81669(13) 0.01976(14) 0.05097(11) 1.000 0.0296(7) . .
C34 C Uani 0.77228(14) -0.01709(16) 0.00930(12) 1.000 0.0385(8) . .
C35 C Uani 0.78137(16) -0.00812(18) -0.05148(12) 1.000 0.0452(9) . .
C36 C Uani 0.83552(18) 0.03854(19) -0.07290(12) 1.000 0.0517(10) . .
C37 C Uani 0.88078(17) 0.07459(19) -0.03399(13) 1.000 0.0514(10) . .
C38 C Uani 0.87098(15) 0.06521(16) 0.02710(12) 1.000 0.0398(8) . .
C39 C Uani 0.84220(12) 0.07754(15) 0.16143(11) 1.000 0.0295(7) . .
C40 C Uani 0.87947(14) 0.06712(15) 0.21421(11) 1.000 0.0350(8) . .
C41 C Uani 0.90329(15) 0.13178(18) 0.24833(12) 1.000 0.0426(9) . .
C42 C Uani 0.89039(14) 0.20955(17) 0.23034(13) 1.000 0.0431(9) . .
C43 C Uani 0.85277(14) 0.22279(16) 0.17908(14) 1.000 0.0427(9) . .
C44 C Uani 0.82952(13) 0.15806(16) 0.14571(11) 1.000 0.0358(8) . .
B B Uani 0.80963(15) 0.00224(17) 0.12243(12) 1.000 0.0283(8) . .
H12 H Uiso 0.97180 0.30890 0.14580 1.000 0.0410 . .
H13 H Uiso 1.03070 0.30330 0.23760 1.000 0.0450 . .
H14 H Uiso 1.14190 0.36390 0.24780 1.000 0.0470 . .
H15 H Uiso 1.19340 0.43220 0.16820 1.000 0.0490 . .
H16 H Uiso 1.13720 0.43380 0.07420 1.000 0.0440 . .
H61 H Uiso 1.09500 0.11590 0.00160 1.000 0.0510 . .
H62 H Uiso 1.03200 0.14880 0.03820 1.000 0.0510 . .
H63 H Uiso 1.07480 0.20660 -0.00230 1.000 0.0510 . .
H71 H Uiso 1.03510 0.13020 0.18640 1.000 0.0500 . .
H72 H Uiso 1.02790 0.08840 0.12510 1.000 0.0500 . .
H73 H Uiso 1.07720 0.05200 0.17300 1.000 0.0500 . .
H81 H Uiso 1.15450 0.15250 0.25160 1.000 0.0490 . .
H82 H Uiso 1.21910 0.10320 0.23010 1.000 0.0490 . .
H83 H Uiso 1.22710 0.19440 0.24480 1.000 0.0490 . .
H91 H Uiso 1.32830 0.21790 0.14240 1.000 0.0470 . .
H92 H Uiso 1.28950 0.28080 0.18170 1.000 0.0470 . .
H93 H Uiso 1.30390 0.29940 0.11520 1.000 0.0470 . .
H101 H Uiso 1.24060 0.22360 -0.00940 1.000 0.0500 . .
H102 H Uiso 1.25120 0.30360 0.02550 1.000 0.0500 . .
H103 H Uiso 1.18040 0.28690 -0.00670 1.000 0.0500 . .
H181 H Uiso 0.91230 0.36560 0.05330 1.000 0.0600 . .
H182 H Uiso 0.94340 0.27890 0.05130 1.000 0.0600 . .
H191 H Uiso 0.87860 0.29040 -0.03240 1.000 0.0750 . .
H192 H Uiso 0.95620 0.29640 -0.05340 1.000 0.0750 . .
H201 H Uiso 0.85930 0.41950 -0.04740 1.000 0.0860 . .
H202 H Uiso 0.90770 0.39790 -0.10060 1.000 0.0860 . .
H203 H Uiso 0.93880 0.44060 -0.04520 1.000 0.0860 . .
H1 H Uiso 0.54060 -0.01020 0.20550 1.000 0.0550 . .
H22 H Uiso 0.95200 -0.03350 0.13390 1.000 0.0400 . .
H23 H Uiso 1.01560 -0.15200 0.14300 1.000 0.0480 . .
H24 H Uiso 0.95750 -0.27720 0.14480 1.000 0.0530 . .
H25 H Uiso 0.83600 -0.28000 0.13620 1.000 0.0440 . .
H26 H Uiso 0.77190 -0.16180 0.12710 1.000 0.0380 . .
H28 H Uiso 0.74530 -0.07470 0.21770 1.000 0.0440 . .
H29 H Uiso 0.63210 -0.07680 0.25510 1.000 0.0530 . .
H30 H Uiso 0.56685 0.06015 0.11845 1.000 0.0580 . .
H32 H Uiso 0.68020 0.06400 0.08150 1.000 0.0450 . .
H34 H Uiso 0.73440 -0.04960 0.02330 1.000 0.0450 . .
H35 H Uiso 0.74990 -0.03440 -0.07830 1.000 0.0540 . .
H36 H Uiso 0.84160 0.04560 -0.11460 1.000 0.0610 . .
H37 H Uiso 0.91880 0.10610 -0.04880 1.000 0.0610 . .
H38 H Uiso 0.90290 0.09140 0.05340 1.000 0.0470 . .
H40 H Uiso 0.88900 0.01360 0.22750 1.000 0.0410 . .
H41 H Uiso 0.92830 0.12220 0.28420 1.000 0.0500 . .
H42 H Uiso 0.90720 0.25400 0.25300 1.000 0.0510 . .
H43 H Uiso 0.84280 0.27640 0.16670 1.000 0.0510 . .
H44 H Uiso 0.80370 0.16890 0.11030 1.000 0.0430 . .

loop_
_atom_type_symbol
_atom_type_description
_atom_type_scat_dispersion_real
_atom_type_scat_dispersion_imag
_atom_type_scat_source
Ru Ru -1.2594 0.8363 'International Tables Vol C Tables 4.2.6.8 and 6.1.1.4'
O O 0.0106 0.0060 'International Tables Vol C Tables 4.2.6.8 and 6.1.1.4'
B B 0.0013 0.0007 'International Tables Vol C Tables 4.2.6.8 and 6.1.1.4'
H H 0.0000 0.0000 'International Tables Vol C Tables 4.2.6.8 and 6.1.1.4'
C C 0.0033 0.0016 'International Tables Vol C Tables 4.2.6.8 and 6.1.1.4'

loop_
_geom_angle_atom_site_label_1
_geom_angle_atom_site_label_2
_geom_angle_atom_site_label_3
_geom_angle
_geom_angle_site_symmetry_1
_geom_angle_site_symmetry_2
_geom_angle_site_symmetry_3
_geom_angle_publ_flag
C1 Ru C2 38.25(8) . . . yes
C1 Ru C3 64.03(9) . . . yes
C1 Ru C4 64.06(9) . . . yes
C1 Ru C5 38.17(9) . . . yes
C1 Ru C11 107.96(9) . . . yes
C1 Ru C12 114.13(9) . . . yes
C1 Ru C13 137.53(9) . . . yes
C1 Ru C14 168.65(9) . . . yes
C1 Ru C15 153.59(10) . . . yes
C1 Ru C16 123.85(9) . . . yes
C2 Ru C3 38.19(8) . . . yes
C2 Ru C4 64.22(9) . . . yes
C2 Ru C5 64.23(9) . . . yes
C2 Ru C11 129.81(9) . . . yes
C2 Ru C12 110.43(9) . . . yes
C2 Ru C13 110.49(9) . . . yes
C2 Ru C14 130.41(9) . . . yes
C2 Ru C15 161.08(10) . . . yes
C2 Ru C16 160.95(9) . . . yes
C3 Ru C4 38.60(9) . . . yes
C3 Ru C5 64.52(8) . . . yes
C3 Ru C11 167.72(9) . . . yes
C3 Ru C12 135.19(9) . . . yes
C3 Ru C13 111.55(9) . . . yes
C3 Ru C14 106.95(9) . . . yes
C3 Ru C15 123.86(10) . . . yes
C3 Ru C16 154.25(9) . . . yes
C4 Ru C5 38.56(8) . . . yes
C4 Ru C11 148.39(9) . . . yes
C4 Ru C12 173.76(9) . . . yes
C4 Ru C13 140.26(9) . . . yes
C4 Ru C14 113.84(10) . . . yes
C4 Ru C15 105.25(10) . . . yes
C4 Ru C16 118.70(9) . . . yes
C5 Ru C11 115.67(9) . . . yes
C5 Ru C12 143.40(9) . . . yes
C5 Ru C13 174.72(9) . . . yes
C5 Ru C14 146.26(10) . . . yes
C5 Ru C15 118.31(10) . . . yes
C5 Ru C16 105.47(9) . . . yes
C11 Ru C12 37.42(9) . . . yes
C11 Ru C13 67.34(9) . . . yes
C11 Ru C14 79.68(10) . . . yes
C11 Ru C15 67.62(10) . . . yes
C11 Ru C16 37.77(10) . . . yes
C12 Ru C13 36.92(9) . . . yes
C12 Ru C14 66.66(10) . . . yes
C12 Ru C15 78.93(10) . . . yes
C12 Ru C16 67.44(10) . . . yes
C13 Ru C14 36.99(10) . . . yes
C13 Ru C15 66.63(10) . . . yes
C13 Ru C16 79.58(10) . . . yes
C14 Ru C15 36.87(10) . . . yes
C14 Ru C16 67.33(10) . . . yes
C15 Ru C16 37.54(10) . . . yes
Ru C1 C2 70.25(13) . . . yes
Ru C1 C5 70.22(13) . . . yes
Ru C1 C6 128.64(18) . . . yes
C2 C1 C5 108.0(2) . . . no
C2 C1 C6 126.0(2) . . . no
C5 C1 C6 125.9(2) . . . no
Ru C2 C1 71.50(13) . . . yes
Ru C2 C3 70.92(13) . . . yes
Ru C2 C7 124.74(17) . . . yes
C1 C2 C3 108.4(2) . . . no
C1 C2 C7 125.7(2) . . . no
C3 C2 C7 125.9(2) . . . no
Ru C3 C2 70.89(13) . . . yes
Ru C3 C4 70.28(13) . . . yes
Ru C3 C8 126.48(17) . . . yes
C2 C3 C4 107.64(19) . . . no
C2 C3 C8 127.0(2) . . . no
C4 C3 C8 125.3(2) . . . no
Ru C4 C3 71.13(13) . . . yes
Ru C4 C5 71.07(13) . . . yes
Ru C4 C9 123.96(17) . . . yes
C3 C4 C5 108.1(2) . . . no
C3 C4 C9 125.4(2) . . . no
C5 C4 C9 126.5(2) . . . no
Ru C5 C1 71.61(13) . . . yes
Ru C5 C4 70.37(13) . . . yes
Ru C5 C10 125.38(17) . . . yes
C1 C5 C4 107.8(2) . . . no
C1 C5 C10 125.5(2) . . . no
C4 C5 C10 126.7(2) . . . no
Ru C11 C12 72.02(14) . . . yes
Ru C11 C16 70.86(14) . . . yes
Ru C11 C17 122.89(18) . . . yes
C12 C11 C16 119.2(2) . . . no
C12 C11 C17 121.7(2) . . . no
C16 C11 C17 118.7(2) . . . no
Ru C12 C11 70.56(14) . . . yes
Ru C12 C13 71.80(15) . . . yes
C11 C12 C13 120.6(2) . . . no
Ru C13 C12 71.27(14) . . . yes
Ru C13 C14 71.07(15) . . . yes
C12 C13 C14 119.8(2) . . . no
Ru C14 C13 71.94(15) . . . yes
Ru C14 C15 71.60(15) . . . yes
C13 C14 C15 120.5(2) . . . no
Ru C15 C14 71.53(15) . . . yes
Ru C15 C16 70.38(15) . . . yes
C14 C15 C16 120.1(3) . . . no
Ru C16 C11 71.38(14) . . . yes
Ru C16 C15 72.08(15) . . . yes
C11 C16 C15 119.8(2) . . . no
O17 C17 C11 118.9(3) . . . yes
O17 C17 C18 123.2(3) . . . yes
C11 C17 C18 117.9(2) . . . no
C17 C18 C19 113.2(2) . . . no
C18 C19 C20 111.7(3) . . . no
C1 C6 H61 109.00 . . . no
C1 C6 H62 110.00 . . . no
C1 C6 H63 109.00 . . . no
H61 C6 H62 110.00 . . . no
H61 C6 H63 109.00 . . . no
H62 C6 H63 110.00 . . . no
C2 C7 H71 110.00 . . . no
C2 C7 H72 109.00 . . . no
C2 C7 H73 109.00 . . . no
H71 C7 H72 110.00 . . . no
H71 C7 H73 110.00 . . . no
H72 C7 H73 110.00 . . . no
C3 C8 H81 110.00 . . . no
C3 C8 H82 109.00 . . . no
C3 C8 H83 109.00 . . . no
H81 C8 H82 110.00 . . . no
H81 C8 H83 109.00 . . . no
H82 C8 H83 109.00 . . . no
C4 C9 H91 110.00 . . . no
C4 C9 H92 109.00 . . . no
C4 C9 H93 110.00 . . . no
H91 C9 H92 109.00 . . . no
H91 C9 H93 109.00 . . . no
H92 C9 H93 109.00 . . . no
C5 C10 H101 110.00 . . . no
C5 C10 H102 109.00 . . . no
C5 C10 H103 109.00 . . . no
H101 C10 H102 110.00 . . . no
H101 C10 H103 110.00 . . . no
H102 C10 H103 109.00 . . . no
Ru C12 H12 131.00 . . . no
C11 C12 H12 120.00 . . . no
C13 C12 H12 120.00 . . . no
Ru C13 H13 130.00 . . . no
C12 C13 H13 120.00 . . . no
C14 C13 H13 120.00 . . . no
Ru C14 H14 129.00 . . . no
C13 C14 H14 120.00 . . . no
C15 C14 H14 120.00 . . . no
Ru C15 H15 131.00 . . . no
C14 C15 H15 119.00 . . . no
C16 C15 H15 120.00 . . . no
Ru C16 H16 129.00 . . . no
C11 C16 H16 120.00 . . . no
C15 C16 H16 120.00 . . . no
C17 C18 H181 109.00 . . . no
C17 C18 H182 109.00 . . . no
C19 C18 H181 109.00 . . . no
C19 C18 H182 109.00 . . . no
H181 C18 H182 109.00 . . . no
C18 C19 H191 109.00 . . . no
C18 C19 H192 109.00 . . . no
C20 C19 H191 109.00 . . . no
C20 C19 H192 109.00 . . . no
H191 C19 H192 110.00 . . . no
C19 C20 H201 110.00 . . . no
C19 C20 H202 110.00 . . . no
C19 C20 H203 110.00 . . . no
H201 C20 H202 109.00 . . . no
H201 C20 H203 109.00 . . . no
H202 C20 H203 109.00 . . . no
C22 C21 C26 114.9(2) . . . no
C22 C21 B 121.7(2) . . . yes
C26 C21 B 123.0(2) . . . yes
C21 C22 C23 122.8(2) . . . no
C22 C23 C24 120.1(3) . . . no
C23 C24 C25 118.7(3) . . . no
C24 C25 C26 120.8(2) . . . no
C21 C26 C25 122.6(2) . . . no
C28 C27 C32 114.6(2) . . . no
C28 C27 B 121.6(2) . . . yes
C32 C27 B 123.5(2) . . . yes
C27 C28 C29 123.1(2) . . . no
C28 C29 C30 120.2(3) . . . no
C29 C30 C31 118.5(3) . . . no
C30 C31 C32 121.2(3) . . . no
C27 C32 C31 122.4(3) . . . no
C34 C33 C38 115.1(2) . . . no
C34 C33 B 122.1(2) . . . yes
C38 C33 B 122.5(2) . . . yes
C33 C34 C35 122.6(2) . . . no
C34 C35 C36 120.0(3) . . . no
C35 C36 C37 119.5(3) . . . no
C36 C37 C38 120.0(3) . . . no
C33 C38 C37 122.8(3) . . . no
C40 C39 C44 114.9(2) . . . no
C40 C39 B 123.6(2) . . . yes
C44 C39 B 121.4(2) . . . yes
C39 C40 C41 122.7(2) . . . no
C40 C41 C42 120.0(3) . . . no
C41 C42 C43 119.4(3) . . . no
C42 C43 C44 120.0(2) . . . no
C39 C44 C43 123.1(2) . . . no
C23 C22 H22 119.00 . . . no
C21 C22 H22 119.00 . . . no
C22 C23 H23 120.00 . . . no
C24 C23 H23 120.00 . . . no
C25 C24 H24 120.00 . . . no
C23 C24 H24 121.00 . . . no
C24 C25 H25 119.00 . . . no
C26 C25 H25 120.00 . . . no
C21 C26 H26 119.00 . . . no
C25 C26 H26 118.00 . . . no
C29 C28 H28 119.00 . . . no
C27 C28 H28 118.00 . . . no
C28 C29 H29 120.00 . . . no
C30 C29 H29 120.00 . . . no
C29 C30 H1 121.00 . . . no
C31 C30 H1 121.00 . . . no
C32 C31 H30 119.00 . . . no
C30 C31 H30 120.00 . . . no
C27 C32 H32 119.00 . . . no
C31 C32 H32 119.00 . . . no
C33 C34 H34 119.00 . . . no
C35 C34 H34 119.00 . . . no
C36 C35 H35 120.00 . . . no
C34 C35 H35 120.00 . . . no
C35 C36 H36 120.00 . . . no
C37 C36 H36 120.00 . . . no
C38 C37 H37 120.00 . . . no
C36 C37 H37 120.00 . . . no
C33 C38 H38 119.00 . . . no
C37 C38 H38 118.00 . . . no
C39 C40 H40 119.00 . . . no
C41 C40 H40 119.00 . . . no
C42 C41 H41 120.00 . . . no
C40 C41 H41 120.00 . . . no
C41 C42 H42 120.00 . . . no
C43 C42 H42 120.00 . . . no
C42 C43 H43 120.00 . . . no
C44 C43 H43 120.00 . . . no
C43 C44 H44 118.00 . . . no
C39 C44 H44 119.00 . . . no
C21 B C33 103.68(19) . . . yes
C21 B C39 112.6(2) . . . yes
C27 B C39 104.55(19) . . . yes
C33 B C39 111.1(2) . . . yes
C27 B C33 112.9(2) . . . yes
C21 B C27 112.3(2) . . . yes

loop_
_geom_bond_atom_site_label_1
_geom_bond_atom_site_label_2
_geom_bond_distance
_geom_bond_site_symmetry_1
_geom_bond_site_symmetry_2
_geom_bond_publ_flag
Ru C1 2.192(2) . . yes
Ru C2 2.175(2) . . yes
Ru C3 2.175(2) . . yes
Ru C4 2.164(2) . . yes
Ru C5 2.173(2) . . yes
Ru C11 2.191(2) . . yes
Ru C12 2.210(3) . . yes
Ru C13 2.217(3) . . yes
Ru C14 2.206(3) . . yes
Ru C15 2.206(3) . . yes
Ru C16 2.184(3) . . yes
O17 C17 1.204(3) . . yes
C1 C2 1.431(3) . . no
C1 C5 1.427(3) . . no
C1 C6 1.491(4) . . no
C2 C3 1.423(3) . . no
C2 C7 1.496(4) . . no
C3 C4 1.434(3) . . no
C3 C8 1.494(4) . . no
C4 C5 1.432(3) . . no
C4 C9 1.496(3) . . no
C5 C10 1.495(3) . . no
C11 C12 1.412(4) . . no
C11 C16 1.416(4) . . no
C11 C17 1.507(4) . . no
C12 C13 1.402(4) . . no
C13 C14 1.403(4) . . no
C14 C15 1.395(4) . . no
C15 C16 1.413(4) . . no
C17 C18 1.504(4) . . no
C18 C19 1.529(4) . . no
C19 C20 1.481(5) . . no
C6 H61 0.9500 . . no
C6 H62 0.9500 . . no
C6 H63 0.9500 . . no
C7 H71 0.9500 . . no
C7 H72 0.9500 . . no
C7 H73 0.9500 . . no
C8 H81 0.9500 . . no
C8 H82 0.9500 . . no
C8 H83 0.9500 . . no
C9 H91 0.9500 . . no
C9 H92 0.9500 . . no
C9 H93 0.9500 . . no
C10 H101 0.9500 . . no
C10 H102 0.9500 . . no
C10 H103 0.9500 . . no
C12 H12 0.9500 . . no
C13 H13 0.9500 . . no
C14 H14 0.9500 . . no
C15 H15 0.9500 . . no
C16 H16 0.9500 . . no
C18 H181 0.9500 . . no
C18 H182 0.9500 . . no
C19 H191 0.9500 . . no
C19 H192 0.9500 . . no
C20 H201 0.9500 . . no
C20 H202 0.9500 . . no
C20 H203 0.9500 . . no
C21 C22 1.401(4) . . no
C21 C26 1.395(3) . . no
C21 B 1.645(4) . . yes
C22 C23 1.385(4) . . no
C23 C24 1.379(4) . . no
C24 C25 1.372(4) . . no
C25 C26 1.385(4) . . no
C27 C28 1.402(4) . . no
C27 C32 1.396(4) . . no
C27 B 1.646(4) . . yes
C28 C29 1.382(4) . . no
C29 C30 1.378(4) . . no
C30 C31 1.365(4) . . no
C31 C32 1.385(4) . . no
C33 C34 1.401(4) . . no
C33 C38 1.385(4) . . no
C33 B 1.640(4) . . yes
C34 C35 1.387(4) . . no
C35 C36 1.374(4) . . no
C36 C37 1.365(4) . . no
C37 C38 1.397(4) . . no
C39 C40 1.394(4) . . no
C39 C44 1.399(4) . . no
C39 B 1.645(4) . . yes
C40 C41 1.392(4) . . no
C41 C42 1.370(4) . . no
C42 C43 1.375(4) . . no
C43 C44 1.380(4) . . no
C22 H22 0.9500 . . no
C23 H23 0.9500 . . no
C24 H24 0.9500 . . no
C25 H25 0.9500 . . no
C26 H26 0.9500 . . no
C28 H28 0.9500 . . no
C29 H29 0.9500 . . no
C30 H1 0.9700 . . no
C31 H30 0.9600 . . no
C32 H32 0.9500 . . no
C34 H34 0.9500 . . no
C35 H35 0.9500 . . no
C36 H36 0.9500 . . no
C37 H37 0.9500 . . no
C38 H38 0.9500 . . no
C40 H40 0.9500 . . no
C41 H41 0.9500 . . no
C42 H42 0.9500 . . no
C43 H43 0.9500 . . no
C44 H44 0.9500 . . no

loop_
_geom_contact_atom_site_label_1
_geom_contact_atom_site_label_2
_geom_contact_distance
_geom_contact_site_symmetry_1
_geom_contact_site_symmetry_2
_geom_contact_publ_flag
O17 C20 3.066(4) . . no
O17 H16 2.5000 . . no
O17 H192 2.6200 . . no
O17 H203 2.5100 . . no
O17 H30 2.7600 . 3_555 no
C1 C3 2.315(3) . . no
C1 C4 2.310(3) . . no
C1 C7 2.604(4) . . no
C1 C10 2.597(4) . . no
C1 C11 3.545(3) . . no
C1 C35 3.372(4) . 5_755 no
C2 C4 2.307(3) . . no
C2 C5 2.312(3) . . no
C2 C6 2.604(4) . . no
C2 C8 2.611(4) . . no
C2 C35 3.537(4) . 5_755 no
C2 C36 3.515(4) . 5_755 no
C3 C1 2.315(3) . . no
C3 C5 2.321(3) . . no
C3 C7 2.600(4) . . no
C3 C9 2.604(3) . . no
C3 C14 3.521(4) . . no
C4 C1 2.310(3) . . no
C4 C2 2.307(3) . . no
C4 C8 2.601(4) . . no
C4 C10 2.616(3) . . no
C4 C15 3.473(4) . . no
C5 C2 2.312(3) . . no
C5 C3 2.321(3) . . no
C5 C6 2.599(4) . . no
C5 C9 2.615(3) . . no
C5 C16 3.468(3) . . no
C6 C17 3.586(4) . . no
C7 C36 3.585(4) . 5_755 no
C9 C42 3.499(4) . 6_555 no
C11 C13 2.444(4) . . no
C11 C14 2.817(4) . . no
C11 C15 2.447(4) . . no
C11 C1 3.545(3) . . no
C12 C15 2.807(4) . . no
C12 C30 3.419(4) . 7_655 no
C12 C17 2.550(4) . . no
C12 C14 2.426(4) . . no
C12 C16 2.440(4) . . no
C13 C23 3.522(4) . 4_755 no
C13 C15 2.429(4) . . no
C13 C11 2.444(4) . . no
C13 C16 2.817(4) . . no
C14 C3 3.521(4) . . no
C14 C16 2.433(4) . . no
C14 C12 2.426(4) . . no
C14 C11 2.817(4) . . no
C15 C13 2.429(4) . . no
C15 C4 3.473(4) . . no
C15 C12 2.807(4) . . no
C15 C11 2.447(4) . . no
C16 C20 3.351(4) . 5_765 no
C16 C17 2.515(4) . . no
C16 C13 2.817(4) . . no
C16 C5 3.468(3) . . no
C16 C12 2.440(4) . . no
C16 C14 2.433(4) . . no
C17 C6 3.586(4) . . no
C20 O17 3.066(4) . . no
C20 C16 3.351(4) . 5_765 no
C22 C40 3.192(4) . . no
C23 C13 3.522(4) . 4_745 no
C26 C28 3.193(4) . . no
C28 C26 3.193(4) . . no
C30 C12 3.419(4) . 7_645 no
C32 C34 3.206(4) . . no
C34 C32 3.206(4) . . no
C35 C1 3.372(4) . 5_755 no
C35 C2 3.537(4) . 5_755 no
C36 C2 3.515(4) . 5_755 no
C36 C7 3.585(4) . 5_755 no
C38 C44 3.180(4) . . no
C40 C22 3.192(4) . . no
C42 C9 3.499(4) . 6_455 no
C44 C38 3.180(4) . . no
C6 H103 2.9400 . . no
C6 H72 2.7500 . . no
C7 H81 2.9300 . . no
C7 H62 2.8300 . . no
C7 H22 3.0600 . . no
C8 H73 3.1000 . . no
C8 H92 2.9400 . . no
C9 H191 3.0800 . 3_555 no
C9 H83 2.8100 . . no
C9 H102 2.8600 . . no
C10 H93 2.8500 . . no
C10 H63 2.9000 . . no
C11 H12 2.0600 . . no
C11 H16 2.0700 . . no
C12 H13 2.0500 . . no
C12 H181 3.0000 . . no
C12 H1 3.0900 . 7_655 no
C12 H182 2.7700 . . no
C13 H12 2.0500 . . no
C13 H14 2.0500 . . no
C14 H13 2.0500 . . no
C14 H15 2.0400 . . no
C14 H40 2.8000 . 4_755 no
C15 H16 2.0600 . . no
C15 H14 2.0400 . . no
C16 H15 2.0600 . . no
C16 H203 3.0400 . 5_765 no
C17 H63 2.9900 . . no
C17 H203 2.7100 . . no
C18 H12 2.6200 . . no
C20 H16 2.8500 . 5_765 no
C21 H14 2.8500 . 4_745 no
C21 H40 2.7600 . . no
C21 H28 2.8300 . . no
C22 H40 2.7200 . . no
C22 H14 3.0600 . 4_745 no
C23 H13 2.8400 . 4_745 no
C24 H13 2.8700 . 4_745 no
C25 H14 3.0400 . 4_745 no
C26 H28 2.8000 . . no
C26 H14 2.8300 . 4_745 no
C27 H34 2.8300 . . no
C27 H26 2.7500 . . no
C28 H26 2.7400 . . no
C28 H82 2.9700 . 6_455 no
C32 H34 2.8000 . . no
C33 H44 2.8200 . . no
C33 H32 2.7800 . . no
C33 H61 3.0400 . 5_755 no
C34 H32 2.7400 . . no
C34 H61 3.0200 . 5_755 no
C34 H201 3.0000 . 7_645 no
C35 H201 2.9300 . 7_645 no
C35 H16 3.0500 . 3_455 no
C36 H93 2.9100 . 3_455 no
C38 H44 2.8400 . . no
C39 H38 2.7000 . . no
C39 H22 2.8500 . . no
C40 H22 2.8200 . . no
C41 H71 2.8700 . . no
C42 H13 3.0900 . . no
C42 H12 2.9500 . . no
C42 H92 3.0000 . 6_455 no
C43 H12 2.7800 . . no
C43 H83 2.9800 . 6_455 no
C44 H38 2.7300 . . no
H1 C12 3.0900 . 7_645 no
H12 H43 2.5500 . . no
H12 H181 2.5500 . . no
H12 H182 2.2500 . . no
H12 C42 2.9500 . . no
H12 C43 2.7800 . . no
H12 C18 2.6200 . . no
H13 C42 3.0900 . . no
H13 H42 2.5100 . . no
H13 C23 2.8400 . 4_755 no
H13 C24 2.8700 . 4_755 no
H14 C22 3.0600 . 4_755 no
H14 H28 2.5000 . 4_755 no
H14 C25 3.0400 . 4_755 no
H14 C26 2.8300 . 4_755 no
H14 C21 2.8500 . 4_755 no
H16 H201 2.5000 . 5_765 no
H16 C20 2.8500 . 5_765 no
H16 O17 2.5000 . . no
H16 C35 3.0500 . 3_555 no
H22 C39 2.8500 . . no
H22 C40 2.8200 . . no
H22 H40 2.5500 . . no
H22 H72 2.4900 . . no
H22 C7 3.0600 . . no
H23 H37 2.5700 . 5_755 no
H26 C27 2.7500 . . no
H26 C28 2.7400 . . no
H26 H43 2.5700 . 7_645 no
H26 H28 2.5500 . . no
H28 C21 2.8300 . . no
H28 C26 2.8000 . . no
H28 H14 2.5000 . 4_745 no
H28 H26 2.5500 . . no
H30 O17 2.7600 . 3_455 no
H32 C34 2.7400 . . no
H32 C33 2.7800 . . no
H32 H34 2.5100 . . no
H34 C32 2.8000 . . no
H34 C27 2.8300 . . no
H34 H201 2.4400 . 7_645 no
H34 H32 2.5100 . . no
H35 H201 2.3200 . 7_645 no
H36 H73 2.5900 . 5_755 no
H37 H23 2.5700 . 5_755 no
H38 C44 2.7300 . . no
H38 C39 2.7000 . . no
H40 C14 2.8000 . 4_745 no
H40 H22 2.5500 . . no
H40 C21 2.7600 . . no
H40 C22 2.7200 . . no
H42 H13 2.5100 . . no
H43 H12 2.5500 . . no
H43 H26 2.5700 . 7_655 no
H44 C33 2.8200 . . no
H44 C38 2.8400 . . no
H61 C33 3.0400 . 5_755 no
H61 C34 3.0200 . 5_755 no
H62 C7 2.8300 . . no
H62 H72 2.2000 . . no
H63 H103 2.4100 . . no
H63 C10 2.9000 . . no
H63 C17 2.9900 . . no
H71 C41 2.8700 . . no
H72 H22 2.4900 . . no
H72 C6 2.7500 . . no
H72 H62 2.2000 . . no
H73 H36 2.5900 . 5_755 no
H73 C8 3.1000 . . no
H81 C7 2.9300 . . no
H82 C28 2.9700 . 6_555 no
H83 C9 2.8100 . . no
H83 H92 2.3400 . . no
H83 C43 2.9800 . 6_555 no
H92 C8 2.9400 . . no
H92 H83 2.3400 . . no
H92 C42 3.0000 . 6_555 no
H93 H102 2.2600 . . no
H93 C36 2.9100 . 3_555 no
H93 C10 2.8500 . . no
H102 C9 2.8600 . . no
H102 H93 2.2600 . . no
H103 C6 2.9400 . . no
H103 H63 2.4100 . . no
H181 C12 3.0000 . . no
H181 H12 2.5500 . . no
H181 H203 2.5900 . . no
H182 C12 2.7700 . . no
H182 H12 2.2500 . . no
H191 C9 3.0800 . 3_455 no
H192 O17 2.6200 . . no
H201 C35 2.9300 . 7_655 no
H201 H34 2.4400 . 7_655 no
H201 H35 2.3200 . 7_655 no
H201 H16 2.5000 . 5_765 no
H201 C34 3.0000 . 7_655 no
H203 O17 2.5100 . . no
H203 C16 3.0400 . 5_765 no
H203 C17 2.7100 . . no
H203 H181 2.5900 . . no

loop_
_geom_hbond_atom_site_label_D
_geom_hbond_atom_site_label_H
_geom_hbond_atom_site_label_A
_geom_hbond_distance_DH
_geom_hbond_distance_HA
_geom_hbond_distance_DA
_geom_hbond_angle_DHA
_geom_hbond_site_symmetry_A
_geom_hbond_publ_flag
C20 H203 O17 0.9500 2.5100 3.066(4) 117.00 . yes

loop_
_geom_torsion_atom_site_label_1
_geom_torsion_atom_site_label_2
_geom_torsion_atom_site_label_3
_geom_torsion_atom_site_label_4
_geom_torsion
_geom_torsion_site_symmetry_1
_geom_torsion_site_symmetry_2
_geom_torsion_site_symmetry_3
_geom_torsion_site_symmetry_4
_geom_torsion_publ_flag
C2 Ru C1 C5 -118.53(19) . . . . no
C2 Ru C1 C6 120.9(3) . . . . no
C3 Ru C1 C2 37.42(13) . . . . no
C3 Ru C1 C5 -81.11(14) . . . . no
C3 Ru C1 C6 158.3(2) . . . . no
C4 Ru C1 C2 80.55(14) . . . . no
C4 Ru C1 C5 -37.97(13) . . . . no
C4 Ru C1 C6 -158.6(2) . . . . no
C5 Ru C1 C2 118.53(19) . . . . no
C5 Ru C1 C6 -120.6(3) . . . . no
C11 Ru C1 C2 -132.53(14) . . . . no
C11 Ru C1 C5 108.94(14) . . . . no
C11 Ru C1 C6 -11.7(2) . . . . no
C12 Ru C1 C2 -92.85(15) . . . . no
C12 Ru C1 C5 148.62(13) . . . . no
C12 Ru C1 C6 28.0(2) . . . . no
C13 Ru C1 C2 -56.76(19) . . . . no
C13 Ru C1 C5 -175.28(14) . . . . no
C13 Ru C1 C6 64.1(3) . . . . no
C15 Ru C1 C2 151.8(2) . . . . no
C15 Ru C1 C5 33.2(3) . . . . no
C15 Ru C1 C6 -87.4(3) . . . . no
C16 Ru C1 C2 -170.98(13) . . . . no
C16 Ru C1 C5 70.50(16) . . . . no
C16 Ru C1 C6 -50.1(3) . . . . no
C1 Ru C2 C3 117.93(19) . . . . no
C1 Ru C2 C7 -121.1(3) . . . . no
C3 Ru C2 C1 -117.93(19) . . . . no
C3 Ru C2 C7 121.0(3) . . . . no
C4 Ru C2 C1 -80.10(15) . . . . no
C4 Ru C2 C3 37.83(13) . . . . no
C4 Ru C2 C7 158.8(2) . . . . no
C5 Ru C2 C1 -37.08(14) . . . . no
C5 Ru C2 C3 80.85(14) . . . . no
C5 Ru C2 C7 -158.2(2) . . . . no
C11 Ru C2 C1 65.86(17) . . . . no
C11 Ru C2 C3 -176.21(13) . . . . no
C11 Ru C2 C7 -55.2(2) . . . . no
C12 Ru C2 C1 103.41(15) . . . . no
C12 Ru C2 C3 -138.66(13) . . . . no
C12 Ru C2 C7 -17.7(2) . . . . no
C13 Ru C2 C1 142.92(14) . . . . no
C13 Ru C2 C3 -99.15(14) . . . . no
C13 Ru C2 C7 21.9(2) . . . . no
C14 Ru C2 C1 179.64(14) . . . . no
C14 Ru C2 C3 -62.43(18) . . . . no
C14 Ru C2 C7 58.6(2) . . . . no
C1 Ru C3 C2 -37.48(13) . . . . no
C1 Ru C3 C4 80.23(14) . . . . no
C1 Ru C3 C8 -159.9(2) . . . . no
C2 Ru C3 C4 117.71(19) . . . . no
C2 Ru C3 C8 -122.4(3) . . . . no
C4 Ru C3 C2 -117.71(19) . . . . no
C4 Ru C3 C8 119.9(3) . . . . no
C5 Ru C3 C2 -80.03(14) . . . . no
C5 Ru C3 C4 37.68(13) . . . . no
C5 Ru C3 C8 157.6(2) . . . . no
C12 Ru C3 C2 61.43(18) . . . . no
C12 Ru C3 C4 179.14(14) . . . . no
C12 Ru C3 C8 -61.0(3) . . . . no
C13 Ru C3 C2 96.14(14) . . . . no
C13 Ru C3 C4 -146.16(13) . . . . no
C13 Ru C3 C8 -26.3(2) . . . . no
C14 Ru C3 C2 135.12(14) . . . . no
C14 Ru C3 C4 -107.18(14) . . . . no
C14 Ru C3 C8 12.7(2) . . . . no
C15 Ru C3 C2 171.74(14) . . . . no
C15 Ru C3 C4 -70.56(16) . . . . no
C15 Ru C3 C8 49.3(2) . . . . no
C16 Ru C3 C2 -152.1(2) . . . . no
C16 Ru C3 C4 -34.4(3) . . . . no
C16 Ru C3 C8 85.5(3) . . . . no
C1 Ru C4 C3 -80.14(14) . . . . no
C1 Ru C4 C5 37.59(13) . . . . no
C1 Ru C4 C9 159.4(2) . . . . no
C2 Ru C4 C3 -37.44(13) . . . . no
C2 Ru C4 C5 80.29(14) . . . . no
C2 Ru C4 C9 -157.9(2) . . . . no
C3 Ru C4 C5 117.72(19) . . . . no
C3 Ru C4 C9 -120.5(2) . . . . no
C5 Ru C4 C3 -117.72(19) . . . . no
C5 Ru C4 C9 121.8(3) . . . . no
C11 Ru C4 C3 -162.32(16) . . . . no
C11 Ru C4 C5 -44.6(2) . . . . no
C11 Ru C4 C9 77.2(3) . . . . no
C13 Ru C4 C3 54.1(2) . . . . no
C13 Ru C4 C5 171.85(15) . . . . no
C13 Ru C4 C9 -66.4(3) . . . . no
C14 Ru C4 C3 87.56(15) . . . . no
C14 Ru C4 C5 -154.71(13) . . . . no
C14 Ru C4 C9 -32.9(2) . . . . no
C15 Ru C4 C3 125.74(14) . . . . no
C15 Ru C4 C5 -116.53(14) . . . . no
C15 Ru C4 C9 5.3(2) . . . . no
C16 Ru C4 C3 163.76(13) . . . . no
C16 Ru C4 C5 -78.51(15) . . . . no
C16 Ru C4 C9 43.3(2) . . . . no
C1 Ru C5 C4 -117.42(19) . . . . no
C1 Ru C5 C10 120.9(3) . . . . no
C2 Ru C5 C1 37.16(13) . . . . no
C2 Ru C5 C4 -80.27(14) . . . . no
C2 Ru C5 C10 158.1(2) . . . . no
C3 Ru C5 C1 79.71(14) . . . . no
C3 Ru C5 C4 -37.72(13) . . . . no
C3 Ru C5 C10 -159.4(2) . . . . no
C4 Ru C5 C1 117.42(19) . . . . no
C4 Ru C5 C10 -121.7(3) . . . . no
C11 Ru C5 C1 -86.68(15) . . . . no
C11 Ru C5 C4 155.90(13) . . . . no
C11 Ru C5 C10 34.2(2) . . . . no
C12 Ru C5 C1 -52.9(2) . . . . no
C12 Ru C5 C4 -170.27(15) . . . . no
C12 Ru C5 C10 68.1(3) . . . . no
C14 Ru C5 C1 162.12(16) . . . . no
C14 Ru C5 C4 44.7(2) . . . . no
C14 Ru C5 C10 -77.0(3) . . . . no
C15 Ru C5 C1 -163.92(14) . . . . no
C15 Ru C5 C4 78.66(16) . . . . no
C15 Ru C5 C10 -43.0(2) . . . . no
C16 Ru C5 C1 -125.69(14) . . . . no
C16 Ru C5 C4 116.89(14) . . . . no
C16 Ru C5 C10 -4.8(2) . . . . no
C1 Ru C11 C12 106.47(15) . . . . no
C1 Ru C11 C16 -122.53(15) . . . . no
C1 Ru C11 C17 -10.2(2) . . . . no
C2 Ru C11 C12 70.03(18) . . . . no
C2 Ru C11 C16 -158.97(14) . . . . no
C2 Ru C11 C17 -46.6(2) . . . . no
C4 Ru C11 C12 175.94(16) . . . . no
C4 Ru C11 C16 -53.1(2) . . . . no
C4 Ru C11 C17 59.3(3) . . . . no
C5 Ru C11 C12 146.89(14) . . . . no
C5 Ru C11 C16 -82.11(16) . . . . no
C5 Ru C11 C17 30.2(2) . . . . no
C12 Ru C11 C16 131.0(2) . . . . no
C12 Ru C11 C17 -116.7(3) . . . . no
C13 Ru C11 C12 -28.36(15) . . . . no
C13 Ru C11 C16 102.65(17) . . . . no
C13 Ru C11 C17 -145.0(2) . . . . no
C14 Ru C11 C12 -64.87(15) . . . . no
C14 Ru C11 C16 66.13(16) . . . . no
C14 Ru C11 C17 178.5(2) . . . . no
C15 Ru C11 C12 -101.32(17) . . . . no
C15 Ru C11 C16 29.68(15) . . . . no
C15 Ru C11 C17 142.0(2) . . . . no
C16 Ru C11 C12 -131.0(2) . . . . no
C16 Ru C11 C17 112.3(3) . . . . no
C1 Ru C12 C11 -88.32(16) . . . . no
C1 Ru C12 C13 138.53(15) . . . . no
C2 Ru C12 C11 -129.61(14) . . . . no
C2 Ru C12 C13 97.25(16) . . . . no
C3 Ru C12 C11 -165.02(14) . . . . no
C3 Ru C12 C13 61.8(2) . . . . no
C5 Ru C12 C11 -55.7(2) . . . . no
C5 Ru C12 C13 171.19(15) . . . . no
C11 Ru C12 C13 -133.2(2) . . . . no
C13 Ru C12 C11 133.2(2) . . . . no
C14 Ru C12 C11 104.05(16) . . . . no
C14 Ru C12 C13 -29.10(15) . . . . no
C15 Ru C12 C11 67.50(16) . . . . no
C15 Ru C12 C13 -65.65(16) . . . . no
C16 Ru C12 C11 30.03(15) . . . . no
C16 Ru C12 C13 -103.12(17) . . . . no
C1 Ru C13 C12 -63.5(2) . . . . no
C1 Ru C13 C14 164.39(15) . . . . no
C2 Ru C13 C12 -97.07(16) . . . . no
C2 Ru C13 C14 130.84(15) . . . . no
C3 Ru C13 C12 -138.09(15) . . . . no
C3 Ru C13 C14 89.82(16) . . . . no
C4 Ru C13 C12 -171.01(15) . . . . no
C4 Ru C13 C14 56.9(2) . . . . no
C11 Ru C13 C12 28.71(15) . . . . no
C11 Ru C13 C14 -103.38(17) . . . . no
C12 Ru C13 C14 -132.1(2) . . . . no
C14 Ru C13 C12 132.1(2) . . . . no
C15 Ru C13 C12 103.11(17) . . . . no
C15 Ru C13 C14 -28.99(15) . . . . no
C16 Ru C13 C12 66.13(16) . . . . no
C16 Ru C13 C14 -65.97(16) . . . . no
C2 Ru C14 C13 -68.54(19) . . . . no
C2 Ru C14 C15 159.31(15) . . . . no
C3 Ru C14 C13 -103.50(16) . . . . no
C3 Ru C14 C15 124.35(16) . . . . no
C4 Ru C14 C13 -144.16(15) . . . . no
C4 Ru C14 C15 83.69(17) . . . . no
C5 Ru C14 C13 -172.81(16) . . . . no
C5 Ru C14 C15 55.1(2) . . . . no
C11 Ru C14 C13 65.86(16) . . . . no
C11 Ru C14 C15 -66.29(17) . . . . no
C12 Ru C14 C13 29.05(15) . . . . no
C12 Ru C14 C15 -103.10(18) . . . . no
C13 Ru C14 C15 -132.2(2) . . . . no
C15 Ru C14 C13 132.2(2) . . . . no
C16 Ru C14 C13 103.23(17) . . . . no
C16 Ru C14 C15 -28.92(16) . . . . no
C1 Ru C15 C14 -171.5(2) . . . . no
C1 Ru C15 C16 55.6(3) . . . . no
C3 Ru C15 C14 -71.98(19) . . . . no
C3 Ru C15 C16 155.11(15) . . . . no
C4 Ru C15 C14 -109.55(17) . . . . no
C4 Ru C15 C16 117.54(16) . . . . no
C5 Ru C15 C14 -148.86(15) . . . . no
C5 Ru C15 C16 78.23(17) . . . . no
C11 Ru C15 C14 103.06(18) . . . . no
C11 Ru C15 C16 -29.85(15) . . . . no
C12 Ru C15 C14 65.68(17) . . . . no
C12 Ru C15 C16 -67.24(16) . . . . no
C13 Ru C15 C14 29.08(16) . . . . no
C13 Ru C15 C16 -103.83(17) . . . . no
C14 Ru C15 C16 -132.9(2) . . . . no
C16 Ru C15 C14 132.9(2) . . . . no
C1 Ru C16 C11 74.96(17) . . . . no
C1 Ru C16 C15 -153.77(15) . . . . no
C3 Ru C16 C11 175.15(18) . . . . no
C3 Ru C16 C15 -53.6(3) . . . . no
C4 Ru C16 C11 151.47(14) . . . . no
C4 Ru C16 C15 -77.26(18) . . . . no
C5 Ru C16 C11 112.14(15) . . . . no
C5 Ru C16 C15 -116.59(16) . . . . no
C11 Ru C16 C15 131.3(2) . . . . no
C12 Ru C16 C11 -29.78(14) . . . . no
C12 Ru C16 C15 101.50(17) . . . . no
C13 Ru C16 C11 -66.28(15) . . . . no
C13 Ru C16 C15 65.00(16) . . . . no
C14 Ru C16 C11 -102.83(17) . . . . no
C14 Ru C16 C15 28.44(16) . . . . no
C15 Ru C16 C11 -131.3(2) . . . . no
Ru C1 C2 C3 -61.65(16) . . . . no
Ru C1 C2 C7 120.0(2) . . . . no
C5 C1 C2 Ru 60.36(16) . . . . no
C5 C1 C2 C3 -1.3(3) . . . . no
C5 C1 C2 C7 -179.7(2) . . . . no
C6 C1 C2 Ru -124.0(2) . . . . no
C6 C1 C2 C3 174.4(2) . . . . no
C6 C1 C2 C7 -4.0(4) . . . . no
Ru C1 C5 C4 61.42(16) . . . . no
Ru C1 C5 C10 -120.8(2) . . . . no
C2 C1 C5 Ru -60.38(16) . . . . no
C2 C1 C5 C4 1.0(3) . . . . no
C2 C1 C5 C10 178.8(2) . . . . no
C6 C1 C5 Ru 124.0(2) . . . . no
C6 C1 C5 C4 -174.6(2) . . . . no
C6 C1 C5 C10 3.2(4) . . . . no
Ru C2 C3 C4 -60.99(16) . . . . no
Ru C2 C3 C8 121.8(2) . . . . no
C1 C2 C3 Ru 62.03(16) . . . . no
C1 C2 C3 C4 1.0(3) . . . . no
C1 C2 C3 C8 -176.2(2) . . . . no
C7 C2 C3 Ru -119.6(2) . . . . no
C7 C2 C3 C4 179.4(2) . . . . no
C7 C2 C3 C8 2.2(4) . . . . no
Ru C3 C4 C5 -61.78(16) . . . . no
Ru C3 C4 C9 118.8(2) . . . . no
C2 C3 C4 Ru 61.38(16) . . . . no
C2 C3 C4 C5 -0.4(3) . . . . no
C2 C3 C4 C9 -179.9(2) . . . . no
C8 C3 C4 Ru -121.3(2) . . . . no
C8 C3 C4 C5 176.9(2) . . . . no
C8 C3 C4 C9 -2.6(4) . . . . no
Ru C4 C5 C1 -62.21(16) . . . . no
Ru C4 C5 C10 120.1(2) . . . . no
C3 C4 C5 Ru 61.82(16) . . . . no
C3 C4 C5 C1 -0.4(3) . . . . no
C3 C4 C5 C10 -178.1(2) . . . . no
C9 C4 C5 Ru -118.7(2) . . . . no
C9 C4 C5 C1 179.1(2) . . . . no
C9 C4 C5 C10 1.3(4) . . . . no
Ru C11 C12 C13 53.6(2) . . . . no
C16 C11 C12 Ru -54.8(2) . . . . no
C16 C11 C12 C13 -1.2(4) . . . . no
C17 C11 C12 Ru 118.1(2) . . . . no
C17 C11 C12 C13 171.7(2) . . . . no
Ru C11 C16 C15 -55.5(2) . . . . no
C12 C11 C16 Ru 55.3(2) . . . . no
C12 C11 C16 C15 -0.1(4) . . . . no
C17 C11 C16 Ru -117.7(2) . . . . no
C17 C11 C16 C15 -173.2(2) . . . . no
Ru C11 C17 O17 -79.6(3) . . . . no
Ru C11 C17 C18 99.3(3) . . . . no
C12 C11 C17 O17 -167.8(3) . . . . no
C12 C11 C17 C18 11.1(4) . . . . no
C16 C11 C17 O17 5.1(4) . . . . no
C16 C11 C17 C18 -176.0(3) . . . . no
Ru C12 C13 C14 54.0(2) . . . . no
C11 C12 C13 Ru -53.1(2) . . . . no
C11 C12 C13 C14 0.9(4) . . . . no
Ru C13 C14 C15 54.7(2) . . . . no
C12 C13 C14 Ru -54.1(2) . . . . no
C12 C13 C14 C15 0.7(4) . . . . no
Ru C14 C15 C16 52.9(2) . . . . no
C13 C14 C15 Ru -54.9(2) . . . . no
C13 C14 C15 C16 -2.0(4) . . . . no
Ru C15 C16 C11 55.1(2) . . . . no
C14 C15 C16 Ru -53.4(2) . . . . no
C14 C15 C16 C11 1.7(4) . . . . no
O17 C17 C18 C19 3.2(4) . . . . no
C11 C17 C18 C19 -175.7(3) . . . . no
C17 C18 C19 C20 -71.8(4) . . . . no
C26 C21 C22 C23 -2.4(3) . . . . no
B C21 C22 C23 -176.3(2) . . . . no
C22 C21 C26 C25 2.5(3) . . . . no
B C21 C26 C25 176.4(2) . . . . no
C22 C21 B C27 -158.2(2) . . . . no
C22 C21 B C33 79.6(3) . . . . no
C22 C21 B C39 -40.5(3) . . . . no
C26 C21 B C27 28.4(3) . . . . no
C26 C21 B C33 -93.9(3) . . . . no
C26 C21 B C39 146.0(2) . . . . no
C21 C22 C23 C24 0.5(4) . . . . no
C22 C23 C24 C25 1.3(4) . . . . no
C23 C24 C25 C26 -1.2(4) . . . . no
C24 C25 C26 C21 -0.8(4) . . . . no
C32 C27 C28 C29 0.4(4) . . . . no
B C27 C28 C29 174.8(2) . . . . no
C28 C27 C32 C31 -0.5(4) . . . . no
B C27 C32 C31 -174.7(3) . . . . no
C28 C27 B C21 40.7(3) . . . . no
C28 C27 B C33 157.5(2) . . . . no
C28 C27 B C39 -81.7(3) . . . . no
C32 C27 B C21 -145.5(2) . . . . no
C32 C27 B C33 -28.7(3) . . . . no
C32 C27 B C39 92.2(3) . . . . no
C27 C28 C29 C30 0.1(4) . . . . no
C28 C29 C30 C31 -0.5(4) . . . . no
C29 C30 C31 C32 0.4(5) . . . . no
C30 C31 C32 C27 0.1(5) . . . . no
C38 C33 C34 C35 -0.7(4) . . . . no
B C33 C34 C35 -174.5(2) . . . . no
C34 C33 C38 C37 0.6(4) . . . . no
B C33 C38 C37 174.3(3) . . . . no
C34 C33 B C21 82.8(3) . . . . no
C34 C33 B C27 -38.9(3) . . . . no
C34 C33 B C39 -156.0(2) . . . . no
C38 C33 B C21 -90.5(3) . . . . no
C38 C33 B C27 147.7(2) . . . . no
C38 C33 B C39 30.7(3) . . . . no
C33 C34 C35 C36 -0.2(4) . . . . no
C34 C35 C36 C37 1.2(5) . . . . no
C35 C36 C37 C38 -1.3(5) . . . . no
C36 C37 C38 C33 0.4(5) . . . . no
C44 C39 C40 C41 -1.0(4) . . . . no
B C39 C40 C41 -176.4(2) . . . . no
C40 C39 C44 C43 0.9(4) . . . . no
B C39 C44 C43 176.4(2) . . . . no
C40 C39 B C21 -26.9(3) . . . . no
C40 C39 B C27 95.3(3) . . . . no
C40 C39 B C33 -142.6(2) . . . . no
C44 C39 B C21 158.0(2) . . . . no
C44 C39 B C27 -79.8(3) . . . . no
C44 C39 B C33 42.3(3) . . . . no
C39 C40 C41 C42 -0.1(4) . . . . no
C40 C41 C42 C43 1.2(4) . . . . no
C41 C42 C43 C44 -1.2(4) . . . . no
C42 C43 C44 C39 0.1(4) . . . . no
